data_2234096
loop_
_publ_author_name
'Han, Meng Ting'

_publ_section_title
;
 Bis(cyclohexylammonium) tetrabromidocuprate(II)
;
_journal_coeditor_code BH2418
_journal_issue 4
_journal_name_full 'Acta Crystallographica Section E'
_journal_page_first m448
_journal_paper_doi 10.1107/S1600536812011117
_journal_volume 68
_journal_year 2012
_chemical_formula_iupac '(C6 H14 N)2 [Cu Br4]'
_chemical_formula_moiety '2(C6 H14 N +), Br4 Cu 2-'
_chemical_formula_sum 'C12 H28 Br4 Cu N2'
_chemical_formula_weight 583.51
_chemical_name_systematic
;
Bis(cyclohexylammonium) tetrabromidocuprate(II)
;
_space_group_IT_number 14
_symmetry_cell_setting monoclinic
_symmetry_space_group_name_Hall '-P 2ybc'
_symmetry_space_group_name_H-M 'P 1 21/c 1'
_atom_sites_solution_hydrogens geom
_atom_sites_solution_primary direct
_atom_sites_solution_secondary difmap
_audit_creation_method SHELXL97
_cell_angle_alpha 90.00
_cell_angle_beta 106.89(3)
_cell_angle_gamma 90.00
_cell_formula_units_Z 2
_cell_length_a 14.372(3)
_cell_length_b 7.6483(15)
_cell_length_c 9.1561(18)
_cell_measurement_reflns_used 2203
_cell_measurement_temperature 293(2)
_cell_measurement_theta_max 27.4739
_cell_measurement_theta_min 2.2882
_cell_volume 963.0(4)
_computing_cell_refinement 'CrystalClear (Rigaku, 2005)'
_computing_data_collection 'CrystalClear (Rigaku, 2005)'
_computing_data_reduction 'CrystalClear (Rigaku, 2005)'
_computing_molecular_graphics 'DIAMOND (Brandenburg, 1999)'
_computing_publication_material 'SHELXL97 (Sheldrick, 2008)'
_computing_structure_refinement 'SHELXL97 (Sheldrick, 2008)'
_computing_structure_solution 'SHELXS97 (Sheldrick, 2008)'
_diffrn_ambient_temperature 293(2)
_diffrn_measured_fraction_theta_full 0.997
_diffrn_measured_fraction_theta_max 0.997
_diffrn_measurement_device_type 'Rigaku SCXmini'
_diffrn_measurement_method '\w scans'
_diffrn_radiation_monochromator graphite
_diffrn_radiation_source 'fine-focus sealed tube'
_diffrn_radiation_type MoK\a
_diffrn_radiation_wavelength 0.71073
_diffrn_reflns_av_R_equivalents 0.0924
_diffrn_reflns_av_sigmaI/netI 0.0759
_diffrn_reflns_limit_h_max 18
_diffrn_reflns_limit_h_min -18
_diffrn_reflns_limit_k_max 9
_diffrn_reflns_limit_k_min -9
_diffrn_reflns_limit_l_max 11
_diffrn_reflns_limit_l_min -11
_diffrn_reflns_number 9579
_diffrn_reflns_theta_full 27.48
_diffrn_reflns_theta_max 27.48
_diffrn_reflns_theta_min 3.05
_diffrn_standards_decay_% 0
_diffrn_standards_interval_count 150
_diffrn_standards_number 2
_exptl_absorpt_coefficient_mu 9.423
_exptl_absorpt_correction_T_max 0.152
_exptl_absorpt_correction_T_min 0.056
_exptl_absorpt_correction_type multi-scan
_exptl_absorpt_process_details '(CrystalClear; Rigaku, 2005)'
_exptl_crystal_colour sepia
_exptl_crystal_density_diffrn 2.012
_exptl_crystal_density_method 'not measured'
_exptl_crystal_description block
_exptl_crystal_F_000 566
_exptl_crystal_size_max 0.33
_exptl_crystal_size_mid 0.28
_exptl_crystal_size_min 0.20
_refine_diff_density_max 0.617
_refine_diff_density_min -0.772
_refine_ls_extinction_method none
_refine_ls_goodness_of_fit_ref 1.026
_refine_ls_hydrogen_treatment constr
_refine_ls_matrix_type full
_refine_ls_number_constraints 0
_refine_ls_number_parameters 88
_refine_ls_number_reflns 2199
_refine_ls_number_restraints 0
_refine_ls_restrained_S_all 1.026
_refine_ls_R_factor_all 0.0807
_refine_ls_R_factor_gt 0.0469
_refine_ls_shift/su_max 0.001
_refine_ls_shift/su_mean 0.000
_refine_ls_structure_factor_coef Fsqd
_refine_ls_weighting_details 'calc w=1/[\s^2^(Fo^2^)+(0.0240P)^2^] where P=(Fo^2^+2Fc^2^)/3'
_refine_ls_weighting_scheme calc
_refine_ls_wR_factor_gt 0.0842
_refine_ls_wR_factor_ref 0.0948
_reflns_number_gt 1468
_reflns_number_total 2199
_reflns_threshold_expression I>2\s(I)
_cod_data_source_file bh2418.cif
_cod_data_source_block I
_cod_original_cell_volume 963.0(3)
_cod_original_sg_symbol_H-M 'P 21/c'
_cod_database_code 2234096
_cod_database_fobs_code 2234096

loop_
_symmetry_equiv_pos_as_xyz
'x, y, z'
'-x, y+1/2, -z+1/2'
'-x, -y, -z'
'x, -y-1/2, z-1/2'

loop_
_atom_site_type_symbol
_atom_site_label
_atom_site_fract_x
_atom_site_fract_y
_atom_site_fract_z
_atom_site_U_iso_or_equiv
_atom_site_adp_type
_atom_site_calc_flag
_atom_site_refinement_flags
_atom_site_occupancy
_atom_site_symmetry_multiplicity
Cu Cu1 0.0000 0.0000 1.0000 0.0342(2) Uani d S 1 2
Br Br2 0.17788(4) 0.00282(7) 1.09313(6) 0.03796(18) Uani d . 1 1
Br Br3 0.00212(4) 0.25662(7) 0.84636(6) 0.04466(19) Uani d . 1 1
N N1 0.1634(3) 0.9201(6) 0.4590(4) 0.0399(11) Uani d . 1 1
H H1E 0.1113 0.9760 0.4690 0.060 Uiso calc R 1 1
H H1C 0.1627 0.8100 0.4898 0.060 Uiso calc R 1 1
H H1D 0.1627 0.9216 0.3615 0.060 Uiso calc R 1 1
C C1 0.4344(4) 1.0010(7) 0.6360(6) 0.0484(16) Uani d . 1 1
H H1A 0.4396 1.1186 0.5994 0.058 Uiso calc R 1 1
H H1B 0.4905 0.9351 0.6282 0.058 Uiso calc R 1 1
C C2 0.4348(5) 1.0087(7) 0.8026(6) 0.0525(17) Uani d . 1 1
H H2A 0.4376 0.8909 0.8429 0.063 Uiso calc R 1 1
H H2B 0.4923 1.0709 0.8618 0.063 Uiso calc R 1 1
C C3 0.3442(4) 1.1006(8) 0.8188(6) 0.0497(16) Uani d . 1 1
H H3A 0.3442 1.0960 0.9247 0.060 Uiso calc R 1 1
H H3B 0.3459 1.2225 0.7906 0.060 Uiso calc R 1 1
C C4 0.2518(4) 1.0177(7) 0.7197(5) 0.0389(14) Uani d . 1 1
H H4A 0.1961 1.0857 0.7260 0.047 Uiso calc R 1 1
H H4B 0.2453 0.9006 0.7563 0.047 Uiso calc R 1 1
C C5 0.2537(4) 1.0092(6) 0.5542(5) 0.0309(12) Uani d . 1 1
H H5A 0.2542 1.1290 0.5166 0.037 Uiso calc R 1 1
C C6 0.3421(4) 0.9158(8) 0.5364(5) 0.0400(14) Uani d . 1 1
H H6A 0.3419 0.9197 0.4304 0.048 Uiso calc R 1 1
H H6B 0.3403 0.7941 0.5654 0.048 Uiso calc R 1 1

loop_
_atom_site_aniso_label
_atom_site_aniso_U_11
_atom_site_aniso_U_22
_atom_site_aniso_U_33
_atom_site_aniso_U_12
_atom_site_aniso_U_13
_atom_site_aniso_U_23
Cu1 0.0304(6) 0.0312(5) 0.0383(5) -0.0027(4) 0.0055(4) 0.0048(4)
Br2 0.0322(4) 0.0389(3) 0.0412(3) -0.0035(3) 0.0082(3) 0.0022(2)
Br3 0.0428(4) 0.0384(3) 0.0463(3) -0.0101(3) 0.0026(3) 0.0103(3)
N1 0.031(3) 0.046(3) 0.039(2) 0.005(2) 0.004(2) 0.006(2)
C1 0.035(4) 0.066(4) 0.044(3) 0.004(3) 0.011(3) 0.008(3)
C2 0.043(4) 0.066(4) 0.039(3) -0.001(3) -0.002(3) -0.001(3)
C3 0.060(5) 0.052(4) 0.037(3) -0.008(3) 0.012(3) -0.015(3)
C4 0.030(4) 0.048(4) 0.036(3) 0.004(3) 0.006(3) -0.004(3)
C5 0.030(3) 0.029(3) 0.031(3) -0.001(3) 0.006(2) 0.001(2)
C6 0.032(4) 0.058(4) 0.032(3) 0.002(3) 0.013(3) -0.005(3)

loop_
_atom_type_symbol
_atom_type_description
_atom_type_scat_dispersion_real
_atom_type_scat_dispersion_imag
_atom_type_scat_source
C C 0.0033 0.0016 'International Tables Vol C Tables 4.2.6.8 and 6.1.1.4'
H H 0.0000 0.0000 'International Tables Vol C Tables 4.2.6.8 and 6.1.1.4'
N N 0.0061 0.0033 'International Tables Vol C Tables 4.2.6.8 and 6.1.1.4'
Cu Cu 0.3201 1.2651 'International Tables Vol C Tables 4.2.6.8 and 6.1.1.4'
Br Br -0.2901 2.4595 'International Tables Vol C Tables 4.2.6.8 and 6.1.1.4'

loop_
_geom_angle_atom_site_label_1
_geom_angle_atom_site_label_2
_geom_angle_atom_site_label_3
_geom_angle_site_symmetry_1
_geom_angle_site_symmetry_3
_geom_angle
Br3 Cu1 Br3 3_557 . 180.0
Br3 Cu1 Br2 3_557 . 89.59(3)
Br3 Cu1 Br2 . . 90.41(3)
Br3 Cu1 Br2 3_557 3_557 90.41(3)
Br3 Cu1 Br2 . 3_557 89.59(3)
Br2 Cu1 Br2 . 3_557 180.000(9)
C5 N1 H1E . . 109.5
C5 N1 H1C . . 109.5
H1E N1 H1C . . 109.5
C5 N1 H1D . . 109.5
H1E N1 H1D . . 109.5
H1C N1 H1D . . 109.5
C6 C1 C2 . . 111.4(5)
C6 C1 H1A . . 109.3
C2 C1 H1A . . 109.3
C6 C1 H1B . . 109.3
C2 C1 H1B . . 109.3
H1A C1 H1B . . 108.0
C3 C2 C1 . . 111.1(5)
C3 C2 H2A . . 109.4
C1 C2 H2A . . 109.4
C3 C2 H2B . . 109.4
C1 C2 H2B . . 109.4
H2A C2 H2B . . 108.0
C4 C3 C2 . . 112.0(4)
C4 C3 H3A . . 109.2
C2 C3 H3A . . 109.2
C4 C3 H3B . . 109.2
C2 C3 H3B . . 109.2
H3A C3 H3B . . 107.9
C3 C4 C5 . . 110.3(5)
C3 C4 H4A . . 109.6
C5 C4 H4A . . 109.6
C3 C4 H4B . . 109.6
C5 C4 H4B . . 109.6
H4A C4 H4B . . 108.1
N1 C5 C6 . . 109.6(4)
N1 C5 C4 . . 109.6(4)
C6 C5 C4 . . 112.8(4)
N1 C5 H5A . . 108.3
C6 C5 H5A . . 108.3
C4 C5 H5A . . 108.3
C5 C6 C1 . . 110.4(4)
C5 C6 H6A . . 109.6
C1 C6 H6A . . 109.6
C5 C6 H6B . . 109.6
C1 C6 H6B . . 109.6
H6A C6 H6B . . 108.1

loop_
_geom_bond_atom_site_label_1
_geom_bond_atom_site_label_2
_geom_bond_site_symmetry_2
_geom_bond_distance
Cu1 Br3 3_557 2.4201(6)
Cu1 Br3 . 2.4201(6)
Cu1 Br2 . 2.4488(9)
Cu1 Br2 3_557 2.4488(9)
N1 C5 . 1.500(6)
N1 H1E . 0.8900
N1 H1C . 0.8900
N1 H1D . 0.8900
C1 C6 . 1.521(7)
C1 C2 . 1.525(6)
C1 H1A . 0.9700
C1 H1B . 0.9700
C2 C3 . 1.525(7)
C2 H2A . 0.9700
C2 H2B . 0.9700
C3 C4 . 1.513(7)
C3 H3A . 0.9700
C3 H3B . 0.9700
C4 C5 . 1.525(6)
C4 H4A . 0.9700
C4 H4B . 0.9700
C5 C6 . 1.507(7)
C5 H5A . 0.9800
C6 H6A . 0.9700
C6 H6B . 0.9700

loop_
_geom_hbond_atom_site_label_D
_geom_hbond_atom_site_label_H
_geom_hbond_atom_site_label_A
_geom_hbond_site_symmetry_A
_geom_hbond_distance_DH
_geom_hbond_distance_HA
_geom_hbond_distance_DA
_geom_hbond_angle_DHA
_geom_hbond_publ_flag
N1 H1D Br2 1_564 0.89 2.60 3.474(4) 165.9 yes
N1 H1C Br2 4_565 0.89 2.56 3.445(4) 174.4 yes
N1 H1E Br3 4_575 0.89 2.62 3.341(4) 138.3 yes
